data_1517944
loop_
_publ_author_name
'Lee, Ansoo'
'Ahn, Seihwan'
'Kang, Kyungjun'
'Seo, Min-Seob'
'Kim, Yeonjoon'
'Kim, Woo Youn'
'Kim, Hyunwoo'

_publ_section_title
;
 Bicyclic Bridgehead Phosphoramidite (Briphos) Ligands with Tunable
 \p-Acceptor Ability and Catalytic Activity in the Rhodium-Catalyzed
 Conjugate Additions.
;
_journal_issue 20
_journal_name_full 'Organic letters'
_journal_page_first 5490
_journal_page_last 5493
_journal_paper_doi 10.1021/ol502772m
_journal_volume 16
_journal_year 2014
_chemical_formula_moiety 'C21 H18 N O2 P'
_chemical_formula_sum 'C21 H18 N O2 P'
_chemical_formula_weight 347.33
_chemical_name_systematic
; 
 ? 
;
_space_group_crystal_system monoclinic
_space_group_IT_number 14
_space_group_name_Hall '-P 2yn'
_space_group_name_H-M_alt 'P 1 21/n 1'
_symmetry_space_group_name_Hall '-P 2yn'
_symmetry_space_group_name_H-M 'P 1 21/n 1'
_atom_sites_solution_hydrogens geom
_audit_creation_method SHELXL-2013
_cell_angle_alpha 90
_cell_angle_beta 93.140(6)
_cell_angle_gamma 90
_cell_formula_units_Z 4
_cell_length_a 10.895(2)
_cell_length_b 6.6814(15)
_cell_length_c 23.895(5)
_cell_measurement_reflns_used 3140
_cell_measurement_temperature 147(2)
_cell_measurement_theta_max 27.34
_cell_measurement_theta_min 3.09
_cell_volume 1736.8(6)
_computing_cell_refinement APEX2
_computing_data_collection 'APEX2 (Bruker, 2007)'
_computing_data_reduction 'SAINT (Bruker, 2007)'
_computing_molecular_graphics 'PLATON (Spek, 2009)'
_computing_publication_material 'SHELXTL (Sheldrick, 2008)'
_computing_structure_refinement 'SHELXL-2013 (Sheldrick, 2013)'
_computing_structure_solution 'SHELXS-97 (Sheldrick, 2008)'
_diffrn_ambient_temperature 147(2)
_diffrn_measured_fraction_theta_full 1.000
_diffrn_measured_fraction_theta_max 0.999
_diffrn_measurement_device_type 'Bruker Kappa APEX-DUO CCD'
_diffrn_measurement_method '\f and \w scans'
_diffrn_radiation_type MoK\a
_diffrn_radiation_wavelength 0.71073
_diffrn_reflns_av_R_equivalents 0.0443
_diffrn_reflns_av_unetI/netI 0.0477
_diffrn_reflns_Laue_measured_fraction_full 1.000
_diffrn_reflns_Laue_measured_fraction_max 0.999
_diffrn_reflns_limit_h_max 14
_diffrn_reflns_limit_h_min -14
_diffrn_reflns_limit_k_max 8
_diffrn_reflns_limit_k_min -7
_diffrn_reflns_limit_l_max 29
_diffrn_reflns_limit_l_min -31
_diffrn_reflns_number 15175
_diffrn_reflns_point_group_measured_fraction_full 1.000
_diffrn_reflns_point_group_measured_fraction_max 0.999
_diffrn_reflns_theta_full 25.242
_diffrn_reflns_theta_max 27.515
_diffrn_reflns_theta_min 1.707
_diffrn_source 'sealed tube with Bruker Triumph monochromator'
_exptl_absorpt_coefficient_mu 0.172
_exptl_absorpt_correction_T_max 0.7456
_exptl_absorpt_correction_T_min 0.6271
_exptl_absorpt_correction_type multi-scan
_exptl_absorpt_process_details 'SADABS (Sheldrick, 1996)'
_exptl_crystal_colour colourless
_exptl_crystal_density_diffrn 1.328
_exptl_crystal_description needle
_exptl_crystal_F_000 728
_exptl_crystal_size_max 0.340
_exptl_crystal_size_mid 0.150
_exptl_crystal_size_min 0.050
_refine_diff_density_max 0.267
_refine_diff_density_min -0.350
_refine_diff_density_rms 0.053
_refine_ls_extinction_method none
_refine_ls_goodness_of_fit_ref 1.029
_refine_ls_hydrogen_treatment constr
_refine_ls_matrix_type full
_refine_ls_number_parameters 228
_refine_ls_number_reflns 4002
_refine_ls_number_restraints 0
_refine_ls_restrained_S_all 1.029
_refine_ls_R_factor_all 0.0659
_refine_ls_R_factor_gt 0.0419
_refine_ls_shift/su_max 0.000
_refine_ls_shift/su_mean 0.000
_refine_ls_structure_factor_coef Fsqd
_refine_ls_weighting_details 'w=1/[\s^2^(Fo^2^)+(0.0494P)^2^+0.3137P] where P=(Fo^2^+2Fc^2^)/3'
_refine_ls_weighting_scheme calc
_refine_ls_wR_factor_gt 0.0951
_refine_ls_wR_factor_ref 0.1060
_reflns_Friedel_coverage 0.000
_reflns_number_gt 2937
_reflns_number_total 4002
_reflns_threshold_expression 'I > 2\s(I)'
_cod_data_source_file ol502772m_si_002.cif
_cod_data_source_block d1425
_cod_depositor_comments 'Adding full bibliography for 1517944--1517945.cif.'
_cod_original_cell_volume 1736.8(7)
_cod_database_code 1517944
_shelx_space_group_comment
; 
The symmetry employed for this shelxl refinement is uniquely defined 
by the following loop, which should always be used as a source of 
symmetry information in preference to the above space-group names. 
They are only intended as comments. 
;
_shelx_estimated_absorpt_t_min 0.944
_shelx_estimated_absorpt_t_max 0.991
_shelxl_version_number 2013-4

loop_
_space_group_symop_operation_xyz
'x, y, z'
'-x+1/2, y+1/2, -z+1/2'
'-x, -y, -z'
'x-1/2, -y-1/2, z-1/2'

loop_
_atom_site_label
_atom_site_type_symbol
_atom_site_fract_x
_atom_site_fract_y
_atom_site_fract_z
_atom_site_U_iso_or_equiv
_atom_site_adp_type
_atom_site_occupancy
_atom_site_site_symmetry_order
_atom_site_calc_flag
_atom_site_refinement_flags_posn
_atom_site_refinement_flags_adp
P1 P 0.41238(4) 0.48705(7) 0.15064(2) 0.02132(13) Uani 1 1 d . .
O1 O 0.56459(11) 0.48500(19) 0.15718(6) 0.0314(3) Uani 1 1 d . .
O2 O 0.38108(11) 0.52835(18) 0.21578(5) 0.0242(3) Uani 1 1 d . .
N1 N 0.38230(12) 0.2396(2) 0.14701(5) 0.0189(3) Uani 1 1 d . .
C1 C 0.45462(14) 0.1181(3) 0.18854(6) 0.0182(4) Uani 1 1 d . .
H1A H 0.4287 -0.0250 0.1843 0.022 Uiso 1 1 calc R U
C2 C 0.59067(14) 0.1330(3) 0.17912(6) 0.0197(4) Uani 1 1 d . .
C3 C 0.63841(15) 0.3164(3) 0.16391(7) 0.0232(4) Uani 1 1 d . .
C4 C 0.76198(16) 0.3387(3) 0.15444(7) 0.0299(4) Uani 1 1 d . .
H4A H 0.7933 0.4646 0.1435 0.036 Uiso 1 1 calc R U
C5 C 0.83899(16) 0.1751(3) 0.16120(8) 0.0322(5) Uani 1 1 d . .
H5A H 0.9238 0.1894 0.1548 0.039 Uiso 1 1 calc R U
C6 C 0.79465(16) -0.0090(3) 0.17719(8) 0.0313(5) Uani 1 1 d . .
H6A H 0.8486 -0.1202 0.1821 0.038 Uiso 1 1 calc R U
C7 C 0.67013(15) -0.0293(3) 0.18593(7) 0.0255(4) Uani 1 1 d . .
H7A H 0.6389 -0.1555 0.1967 0.031 Uiso 1 1 calc R U
C8 C 0.42635(13) 0.1891(3) 0.24682(6) 0.0196(4) Uani 1 1 d . .
C9 C 0.39102(14) 0.3837(3) 0.25745(7) 0.0204(4) Uani 1 1 d . .
C10 C 0.36336(14) 0.4452(3) 0.31102(7) 0.0252(4) Uani 1 1 d . .
H10A H 0.3351 0.5775 0.3172 0.030 Uiso 1 1 calc R U
C11 C 0.37750(15) 0.3114(3) 0.35526(7) 0.0292(5) Uani 1 1 d . .
H11A H 0.3598 0.3522 0.3920 0.035 Uiso 1 1 calc R U
C12 C 0.41739(15) 0.1185(3) 0.34578(7) 0.0296(5) Uani 1 1 d . .
H12A H 0.4297 0.0282 0.3763 0.035 Uiso 1 1 calc R U
C13 C 0.43947(15) 0.0565(3) 0.29164(7) 0.0235(4) Uani 1 1 d . .
H13A H 0.4638 -0.0778 0.2852 0.028 Uiso 1 1 calc R U
C14 C 0.34567(14) 0.1542(3) 0.09380(6) 0.0183(4) Uani 1 1 d . .
C15 C 0.25260(15) 0.2482(3) 0.06141(7) 0.0253(4) Uani 1 1 d . .
H15A H 0.2163 0.3670 0.0748 0.030 Uiso 1 1 calc R U
C16 C 0.21233(17) 0.1705(3) 0.00983(7) 0.0328(5) Uani 1 1 d . .
C17 C 0.26474(17) -0.0053(3) -0.00882(7) 0.0313(4) Uani 1 1 d . .
H17A H 0.2366 -0.0600 -0.0439 0.038 Uiso 1 1 calc R U
C18 C 0.35717(15) -0.1021(3) 0.02268(7) 0.0238(4) Uani 1 1 d . .
C19 C 0.39836(14) -0.0198(3) 0.07406(6) 0.0197(4) Uani 1 1 d . .
H19A H 0.4629 -0.0833 0.0957 0.024 Uiso 1 1 calc R U
C20 C 0.1121(2) 0.2749(4) -0.02533(9) 0.0585(8) Uani 1 1 d . .
H20A H 0.1182 0.2380 -0.0648 0.088 Uiso 1 1 calc R U
H20B H 0.1215 0.4202 -0.0212 0.088 Uiso 1 1 calc R U
H20C H 0.0317 0.2344 -0.0128 0.088 Uiso 1 1 calc R U
C21 C 0.41396(18) -0.2916(3) 0.00241(7) 0.0309(4) Uani 1 1 d . .
H21A H 0.5027 -0.2894 0.0117 0.046 Uiso 1 1 calc R U
H21B H 0.3990 -0.3024 -0.0383 0.046 Uiso 1 1 calc R U
H21C H 0.3773 -0.4068 0.0206 0.046 Uiso 1 1 calc R U

loop_
_atom_site_aniso_label
_atom_site_aniso_U_11
_atom_site_aniso_U_22
_atom_site_aniso_U_33
_atom_site_aniso_U_23
_atom_site_aniso_U_13
_atom_site_aniso_U_12
P1 0.0260(2) 0.0156(3) 0.0223(2) 0.00093(18) 0.00105(16) 0.00129(18)
O1 0.0258(6) 0.0161(8) 0.0528(8) -0.0004(6) 0.0069(6) -0.0032(5)
O2 0.0317(6) 0.0183(7) 0.0223(6) -0.0015(5) 0.0003(5) 0.0039(5)
N1 0.0218(7) 0.0153(8) 0.0192(6) 0.0008(6) -0.0021(5) 0.0006(6)
C1 0.0210(8) 0.0132(10) 0.0199(8) 0.0002(7) -0.0016(6) -0.0001(6)
C2 0.0214(8) 0.0194(10) 0.0181(7) -0.0049(7) -0.0015(6) -0.0007(7)
C3 0.0223(8) 0.0216(11) 0.0258(8) -0.0060(8) 0.0012(6) -0.0002(7)
C4 0.0257(9) 0.0303(12) 0.0341(10) -0.0074(9) 0.0051(7) -0.0083(8)
C5 0.0194(9) 0.0413(14) 0.0359(10) -0.0142(9) 0.0012(7) -0.0010(8)
C6 0.0235(9) 0.0345(13) 0.0351(10) -0.0102(9) -0.0050(7) 0.0080(8)
C7 0.0260(9) 0.0228(11) 0.0271(9) -0.0020(8) -0.0032(7) 0.0023(7)
C8 0.0139(7) 0.0248(11) 0.0200(8) 0.0004(7) -0.0006(6) -0.0025(7)
C9 0.0146(7) 0.0238(11) 0.0224(8) -0.0009(7) -0.0016(6) -0.0015(7)
C10 0.0150(8) 0.0347(12) 0.0258(9) -0.0059(8) -0.0004(6) 0.0011(7)
C11 0.0183(8) 0.0484(14) 0.0213(8) -0.0021(9) 0.0036(6) -0.0005(8)
C12 0.0219(9) 0.0441(14) 0.0227(9) 0.0093(8) 0.0011(7) -0.0033(8)
C13 0.0197(8) 0.0265(11) 0.0240(8) 0.0055(8) -0.0011(6) -0.0018(7)
C14 0.0192(8) 0.0191(10) 0.0166(7) -0.0012(7) 0.0023(6) -0.0018(6)
C15 0.0263(9) 0.0260(11) 0.0235(8) -0.0043(8) -0.0003(7) 0.0082(7)
C16 0.0332(10) 0.0388(13) 0.0255(9) -0.0033(9) -0.0061(7) 0.0081(9)
C17 0.0382(10) 0.0340(13) 0.0210(8) -0.0067(8) -0.0039(7) 0.0016(9)
C18 0.0288(9) 0.0208(11) 0.0223(8) -0.0016(7) 0.0063(7) -0.0032(7)
C19 0.0203(8) 0.0187(10) 0.0203(7) 0.0018(7) 0.0030(6) -0.0009(7)
C20 0.0614(15) 0.070(2) 0.0406(12) -0.0124(12) -0.0252(11) 0.0299(14)
C21 0.0447(11) 0.0219(11) 0.0266(9) -0.0037(8) 0.0082(8) 0.0013(8)

loop_
_atom_type_symbol
_atom_type_description
_atom_type_scat_dispersion_real
_atom_type_scat_dispersion_imag
_atom_type_scat_source
C C 0.0033 0.0016 'International Tables Vol C Tables 4.2.6.8 and 6.1.1.4'
H H 0.0000 0.0000 'International Tables Vol C Tables 4.2.6.8 and 6.1.1.4'
N N 0.0061 0.0033 'International Tables Vol C Tables 4.2.6.8 and 6.1.1.4'
O O 0.0106 0.0060 'International Tables Vol C Tables 4.2.6.8 and 6.1.1.4'
P P 0.1023 0.0942 'International Tables Vol C Tables 4.2.6.8 and 6.1.1.4'

loop_
_geom_angle_atom_site_label_1
_geom_angle_atom_site_label_2
_geom_angle_atom_site_label_3
_geom_angle
O2 P1 O1 99.87(7)
O2 P1 N1 99.46(7)
O1 P1 N1 100.80(7)
C3 O1 P1 126.01(11)
C9 O2 P1 123.59(11)
C14 N1 C1 119.39(14)
C14 N1 P1 118.75(11)
C1 N1 P1 114.17(10)
N1 C1 C2 110.76(13)
N1 C1 C8 108.49(13)
C2 C1 C8 111.41(12)
N1 C1 H1A 108.7
C2 C1 H1A 108.7
C8 C1 H1A 108.7
C3 C2 C7 118.63(15)
C3 C2 C1 118.76(15)
C7 C2 C1 122.60(16)
C4 C3 C2 121.29(17)
C4 C3 O1 117.11(17)
C2 C3 O1 121.59(15)
C5 C4 C3 119.02(19)
C5 C4 H4A 120.5
C3 C4 H4A 120.5
C4 C5 C6 121.12(17)
C4 C5 H5A 119.4
C6 C5 H5A 119.4
C5 C6 C7 119.11(17)
C5 C6 H6A 120.4
C7 C6 H6A 120.4
C6 C7 C2 120.81(18)
C6 C7 H7A 119.6
C2 C7 H7A 119.6
C9 C8 C13 118.35(15)
C9 C8 C1 122.30(15)
C13 C8 C1 119.32(16)
C8 C9 O2 122.31(14)
C8 C9 C10 121.52(16)
O2 C9 C10 116.18(16)
C11 C10 C9 119.30(18)
C11 C10 H10A 120.4
C9 C10 H10A 120.4
C12 C11 C10 119.94(16)
C12 C11 H11A 120.0
C10 C11 H11A 120.0
C11 C12 C13 120.10(17)
C11 C12 H12A 120.0
C13 C12 H12A 120.0
C8 C13 C12 120.68(18)
C8 C13 H13A 119.7
C12 C13 H13A 119.7
C19 C14 C15 119.39(15)
C19 C14 N1 122.35(14)
C15 C14 N1 118.26(15)
C16 C15 C14 120.70(17)
C16 C15 H15A 119.6
C14 C15 H15A 119.6
C15 C16 C17 119.09(17)
C15 C16 C20 120.32(18)
C17 C16 C20 120.59(17)
C18 C17 C16 121.33(16)
C18 C17 H17A 119.3
C16 C17 H17A 119.3
C17 C18 C19 118.90(17)
C17 C18 C21 121.28(16)
C19 C18 C21 119.83(16)
C14 C19 C18 120.57(15)
C14 C19 H19A 119.7
C18 C19 H19A 119.7
C16 C20 H20A 109.5
C16 C20 H20B 109.5
H20A C20 H20B 109.5
C16 C20 H20C 109.5
H20A C20 H20C 109.5
H20B C20 H20C 109.5
C18 C21 H21A 109.5
C18 C21 H21B 109.5
H21A C21 H21B 109.5
C18 C21 H21C 109.5
H21A C21 H21C 109.5
H21B C21 H21C 109.5

loop_
_geom_bond_atom_site_label_1
_geom_bond_atom_site_label_2
_geom_bond_distance
P1 O2 1.6351(12)
P1 O1 1.6571(13)
P1 N1 1.6867(16)
O1 C3 1.388(2)
O2 C9 1.388(2)
N1 C14 1.430(2)
N1 C1 1.476(2)
C1 C2 1.515(2)
C1 C8 1.518(2)
C1 H1A 1.0000
C2 C3 1.387(2)
C2 C7 1.392(2)
C3 C4 1.385(2)
C4 C5 1.382(3)
C4 H4A 0.9500
C5 C6 1.383(3)
C5 H5A 0.9500
C6 C7 1.391(2)
C6 H6A 0.9500
C7 H7A 0.9500
C8 C9 1.383(2)
C8 C13 1.391(2)
C9 C10 1.393(2)
C10 C11 1.387(3)
C10 H10A 0.9500
C11 C12 1.383(3)
C11 H11A 0.9500
C12 C13 1.392(2)
C12 H12A 0.9500
C13 H13A 0.9500
C14 C19 1.390(2)
C14 C15 1.392(2)
C15 C16 1.386(2)
C15 H15A 0.9500
C16 C17 1.390(3)
C16 C20 1.512(3)
C17 C18 1.384(3)
C17 H17A 0.9500
C18 C19 1.397(2)
C18 C21 1.501(3)
C19 H19A 0.9500
C20 H20A 0.9800
C20 H20B 0.9800
C20 H20C 0.9800
C21 H21A 0.9800
C21 H21B 0.9800
C21 H21C 0.9800

loop_
_geom_torsion_atom_site_label_1
_geom_torsion_atom_site_label_2
_geom_torsion_atom_site_label_3
_geom_torsion_atom_site_label_4
_geom_torsion
O2 P1 O1 C3 95.44(14)
N1 P1 O1 C3 -6.27(15)
O1 P1 O2 C9 -75.42(13)
N1 P1 O2 C9 27.39(13)
O2 P1 N1 C14 153.19(11)
O1 P1 N1 C14 -104.76(12)
O2 P1 N1 C1 -57.54(11)
O1 P1 N1 C1 44.51(12)
C14 N1 C1 C2 86.33(17)
P1 N1 C1 C2 -62.72(15)
C14 N1 C1 C8 -151.09(14)
P1 N1 C1 C8 59.85(15)
N1 C1 C2 C3 38.8(2)
C8 C1 C2 C3 -82.01(18)
N1 C1 C2 C7 -142.14(16)
C8 C1 C2 C7 97.00(19)
C7 C2 C3 C4 1.3(2)
C1 C2 C3 C4 -179.64(15)
C7 C2 C3 O1 -179.09(15)
C1 C2 C3 O1 0.0(2)
P1 O1 C3 C4 164.01(13)
P1 O1 C3 C2 -15.6(2)
C2 C3 C4 C5 -1.0(3)
O1 C3 C4 C5 179.37(16)
C3 C4 C5 C6 0.0(3)
C4 C5 C6 C7 0.7(3)
C5 C6 C7 C2 -0.4(3)
C3 C2 C7 C6 -0.6(2)
C1 C2 C7 C6 -179.61(15)
N1 C1 C8 C9 -28.20(19)
C2 C1 C8 C9 93.98(18)
N1 C1 C8 C13 153.66(14)
C2 C1 C8 C13 -84.16(18)
C13 C8 C9 O2 177.00(14)
C1 C8 C9 O2 -1.2(2)
C13 C8 C9 C10 -3.0(2)
C1 C8 C9 C10 178.86(14)
P1 O2 C9 C8 -1.3(2)
P1 O2 C9 C10 178.63(11)
C8 C9 C10 C11 3.3(2)
O2 C9 C10 C11 -176.66(14)
C9 C10 C11 C12 -0.7(2)
C10 C11 C12 C13 -2.1(2)
C9 C8 C13 C12 0.1(2)
C1 C8 C13 C12 178.30(14)
C11 C12 C13 C8 2.5(2)
C1 N1 C14 C19 -15.5(2)
P1 N1 C14 C19 132.15(14)
C1 N1 C14 C15 163.50(15)
P1 N1 C14 C15 -48.84(19)
C19 C14 C15 C16 -0.1(3)
N1 C14 C15 C16 -179.15(17)
C14 C15 C16 C17 1.1(3)
C14 C15 C16 C20 -179.3(2)
C15 C16 C17 C18 -0.9(3)
C20 C16 C17 C18 179.6(2)
C16 C17 C18 C19 -0.3(3)
C16 C17 C18 C21 -179.82(18)
C15 C14 C19 C18 -1.1(2)
N1 C14 C19 C18 177.88(15)
C17 C18 C19 C14 1.3(3)
C21 C18 C19 C14 -179.16(15)
